data_4324622
loop_
_publ_author_name
'Qing Chen'
'Jian-Bin Lin'
'Wei Xue'
'Ming-Hua Zeng'
'Xiao-Ming Chen'

_publ_section_title
;
 A Porous Coordination Polymer Assembled from 8-Connected {CoII3(OH)}
 Clusters and Isonicotinate: Multiple Active Metal Sites, Apical Ligand
 Substitution, H2 Adsorption, and Magnetism
;
_journal_name_full 'Inorganic Chemistry'
_journal_page_first 2321
_journal_page_last 2328
_journal_paper_doi 10.1021/ic102015g
_journal_volume 50
_journal_year 2011
_chemical_formula_sum 'C30 H34 Co3 N5 O15'
_chemical_formula_weight 881.41
_chemical_name_systematic
; 
 ? 
;
_space_group_IT_number 62
_symmetry_cell_setting orthorhombic
_symmetry_space_group_name_Hall '-P 2ac 2n'
_symmetry_space_group_name_H-M 'P n m a'
_atom_sites_solution_hydrogens geom
_atom_sites_solution_primary direct
_atom_sites_solution_secondary difmap
_audit_creation_method SHELXL-97
_cell_angle_alpha 90.00
_cell_angle_beta 90.00
_cell_angle_gamma 90.00
_cell_formula_units_Z 4
_cell_length_a 18.9542(19)
_cell_length_b 19.697(2)
_cell_length_c 12.0228(13)
_cell_measurement_temperature 123(2)
_cell_volume 4488.6(8)
_computing_cell_refinement 'Bruker SMART'
_computing_data_collection 'Bruker SMART'
_computing_data_reduction 'Bruker SAINT'
_computing_molecular_graphics 'Bruker SHELXTL'
_computing_publication_material 'Bruker SHELXTL'
_computing_structure_refinement 'SHELXL-97 (Sheldrick, 1997)'
_computing_structure_solution 'SHELXS-97 (Sheldrick, 1990)'
_diffrn_ambient_temperature 123(2)
_diffrn_measured_fraction_theta_full 0.998
_diffrn_measured_fraction_theta_max 0.998
_diffrn_radiation_monochromator graphite
_diffrn_radiation_source 'fine-focus sealed tube'
_diffrn_radiation_type MoK\a
_diffrn_radiation_wavelength 0.71073
_diffrn_reflns_av_R_equivalents 0.0387
_diffrn_reflns_av_sigmaI/netI 0.0407
_diffrn_reflns_limit_h_max 17
_diffrn_reflns_limit_h_min -22
_diffrn_reflns_limit_k_max 23
_diffrn_reflns_limit_k_min -18
_diffrn_reflns_limit_l_max 10
_diffrn_reflns_limit_l_min -14
_diffrn_reflns_number 13433
_diffrn_reflns_theta_full 25.00
_diffrn_reflns_theta_max 25.00
_diffrn_reflns_theta_min 1.98
_exptl_absorpt_coefficient_mu 1.157
_exptl_absorpt_correction_T_max 0.8456
_exptl_absorpt_correction_T_min 0.758
_exptl_absorpt_correction_type multi-scan
_exptl_absorpt_process_details SADABS
_exptl_crystal_colour red
_exptl_crystal_density_diffrn 1.304
_exptl_crystal_description block
_exptl_crystal_F_000 1800
_exptl_crystal_size_max 0.42
_exptl_crystal_size_mid 0.20
_exptl_crystal_size_min 0.15
_refine_diff_density_max 1.763
_refine_diff_density_min -1.532
_refine_diff_density_rms 0.183
_refine_ls_extinction_method none
_refine_ls_goodness_of_fit_ref 1.009
_refine_ls_hydrogen_treatment constr
_refine_ls_matrix_type full
_refine_ls_number_parameters 326
_refine_ls_number_reflns 4082
_refine_ls_number_restraints 137
_refine_ls_restrained_S_all 1.042
_refine_ls_R_factor_all 0.0962
_refine_ls_R_factor_gt 0.0867
_refine_ls_shift/su_max 0.020
_refine_ls_shift/su_mean 0.001
_refine_ls_structure_factor_coef Fsqd
_refine_ls_weighting_details 'calc w=1/[\s^2^(Fo^2^)+(0.1834P)^2^+27.4209P] where P=(Fo^2^+2Fc^2^)/3'
_refine_ls_weighting_scheme calc
_refine_ls_wR_factor_gt 0.2590
_refine_ls_wR_factor_ref 0.2709
_reflns_number_gt 3411
_reflns_number_total 4082
_reflns_threshold_expression >2sigma(I)
_cod_data_source_file ic102015g_si_001_4.cif
_cod_data_source_block 1-PrOH
_cod_database_code 4324622

loop_
_symmetry_equiv_pos_as_xyz
'x, y, z'
'-x+1/2, -y, z+1/2'
'-x, y+1/2, -z'
'x+1/2, -y+1/2, -z+1/2'
'-x, -y, -z'
'x-1/2, y, -z-1/2'
'x, -y-1/2, z'
'-x-1/2, y-1/2, z-1/2'

loop_
_atom_site_label
_atom_site_type_symbol
_atom_site_fract_x
_atom_site_fract_y
_atom_site_fract_z
_atom_site_U_iso_or_equiv
_atom_site_adp_type
_atom_site_occupancy
_atom_site_symmetry_multiplicity
_atom_site_calc_flag
_atom_site_refinement_flags
_atom_site_disorder_assembly
_atom_site_disorder_group
Co1 Co 0.69411(4) 0.66279(4) 0.82238(7) 0.0232(3) Uani 1 1 d . . .
Co2 Co 0.65833(6) 0.7500 0.56412(9) 0.0208(4) Uani 1 2 d S . .
C3 C 0.7264(4) 0.5434(3) 0.5249(5) 0.0322(15) Uani 1 1 d . . .
C2 C 0.6884(5) 0.5188(4) 0.4343(6) 0.0432(19) Uani 1 1 d . . .
H2B H 0.6465 0.5409 0.4105 0.052 Uiso 1 1 calc R . .
C1 C 0.7124(4) 0.4618(4) 0.3797(6) 0.0427(18) Uani 1 1 d . . .
H1A H 0.6859 0.4451 0.3184 0.051 Uiso 1 1 calc R . .
C5 C 0.8072(5) 0.4518(5) 0.4958(8) 0.058(3) Uani 1 1 d . . .
H5A H 0.8483 0.4280 0.5188 0.069 Uiso 1 1 calc R . .
C4 C 0.7875(5) 0.5090(5) 0.5547(7) 0.056(2) Uani 1 1 d . . .
H4A H 0.8155 0.5246 0.6151 0.067 Uiso 1 1 calc R . .
C6 C 0.7033(3) 0.6054(3) 0.5896(6) 0.0287(14) Uani 1 1 d . . .
C9 C 0.9017(5) 0.7500 0.8867(7) 0.0272(19) Uani 1 2 d S . .
C8 C 0.9380(4) 0.6906(4) 0.9009(8) 0.046(2) Uani 1 1 d . . .
H8A H 0.9143 0.6483 0.8950 0.056 Uiso 1 1 calc R . .
C7 C 1.0093(4) 0.6925(3) 0.9239(8) 0.0443(19) Uani 1 1 d . . .
H7A H 1.0336 0.6507 0.9334 0.053 Uiso 1 1 calc R . .
C10 C 0.8251(6) 0.7500 0.8537(14) 0.060(3) Uani 1 2 d SU . .
C13 C 0.6594(5) 0.7500 1.1491(8) 0.030(2) Uani 1 2 d S . .
C12 C 0.6938(9) 0.7009(8) 1.2096(12) 0.041(4) Uani 0.50 1 d P . 1
H12A H 0.7181 0.6654 1.1722 0.050 Uiso 0.50 1 calc PR . 1
C12' C 0.6240(7) 0.6994(6) 1.2080(11) 0.028(3) Uani 0.50 1 d P . 2
H12B H 0.6004 0.6637 1.1700 0.034 Uiso 0.50 1 calc PR . 2
C11 C 0.6932(9) 0.7028(9) 1.3225(12) 0.042(4) Uani 0.50 1 d P . 1
H11A H 0.7185 0.6687 1.3617 0.050 Uiso 0.50 1 calc PR . 1
C11' C 0.6241(8) 0.7021(7) 1.3229(10) 0.030(3) Uani 0.50 1 d P . 2
H11B H 0.5984 0.6686 1.3626 0.037 Uiso 0.50 1 calc PR . 2
N1 N 0.7718(3) 0.4286(3) 0.4092(5) 0.0340(13) Uani 1 1 d . . .
N2 N 1.0455(4) 0.7500 0.9335(6) 0.0212(15) Uani 1 2 d S . .
N3 N 0.6590(4) 0.7500 1.3815(6) 0.0268(16) Uani 1 2 d S . .
O1 O 0.6593(3) 0.7500 0.7394(5) 0.0185(12) Uani 1 2 d S . .
H1B H 0.6175 0.7581 0.7612 0.022 Uiso 0.50 1 d PR . .
O2 O 0.6609(2) 0.6453(2) 0.5437(4) 0.0286(10) Uani 1 1 d . . .
O3 O 0.7293(3) 0.6119(3) 0.6844(4) 0.0405(13) Uani 1 1 d . . .
O4 O 0.7966(3) 0.6955(3) 0.8428(7) 0.074(2) Uani 1 1 d U . .
O5 O 0.6625(5) 0.6948(3) 0.9771(4) 0.078(3) Uani 1 1 d . . .
O1W O 0.7717(4) 0.7500 0.5729(7) 0.055(2) Uani 1 2 d S . .
H1WA H 0.7885 0.7500 0.5083 0.083 Uiso 1 2 calc SR . .
O6 O 0.5908(3) 0.6186(4) 0.8049(7) 0.078(2) Uani 1 1 d DU . .
H6A H 0.5910 0.5801 0.8368 0.094 Uiso 1 1 d R . .
C15 C 0.5309(6) 0.6507(6) 0.8511(14) 0.109(3) Uani 1 1 d DU . .
H15A H 0.5069 0.6775 0.7926 0.131 Uiso 1 1 calc R . .
H15B H 0.5462 0.6824 0.9102 0.131 Uiso 1 1 calc R . .
C16 C 0.4790(8) 0.5997(8) 0.8998(17) 0.129(3) Uani 1 1 d DU . .
H16A H 0.4999 0.5744 0.9628 0.155 Uiso 1 1 calc R . .
H16B H 0.4622 0.5672 0.8429 0.155 Uiso 1 1 calc R . .
C17 C 0.4190(10) 0.6476(10) 0.9390(19) 0.168(5) Uani 1 1 d DU . .
H17A H 0.3759 0.6212 0.9513 0.253 Uiso 1 1 calc R . .
H17B H 0.4102 0.6821 0.8820 0.253 Uiso 1 1 calc R . .
H17C H 0.4329 0.6698 1.0086 0.253 Uiso 1 1 calc R . .
N4 N 0.566(3) 0.4606(18) 0.699(3) 0.144(8) Uani 0.225(9) 1 d PDU A 1
O8 O 0.568(4) 0.514(2) 0.648(5) 0.121(9) Uani 0.225(9) 1 d PDU A 1
O9 O 0.619(3) 0.428(2) 0.714(5) 0.168(13) Uani 0.225(9) 1 d PDU A 1
O10 O 0.510(3) 0.441(3) 0.738(5) 0.178(13) Uani 0.225(9) 1 d PDU A 1
N4' N 0.5246(18) 0.4946(12) 0.595(2) 0.137(8) Uani 0.275(9) 1 d PDU . 2
O8' O 0.566(3) 0.512(2) 0.667(4) 0.119(8) Uani 0.275(9) 1 d PDU A 2
O9' O 0.505(2) 0.5349(14) 0.525(3) 0.146(9) Uani 0.275(9) 1 d PDU . 2
O10' O 0.505(2) 0.4358(12) 0.589(3) 0.137(9) Uani 0.275(9) 1 d PDU . 2
C14 C 0.6621(5) 0.7500 1.0226(8) 0.032(2) Uani 1 2 d S . .

loop_
_atom_site_aniso_label
_atom_site_aniso_U_11
_atom_site_aniso_U_22
_atom_site_aniso_U_33
_atom_site_aniso_U_23
_atom_site_aniso_U_13
_atom_site_aniso_U_12
Co1 0.0368(6) 0.0148(5) 0.0180(5) -0.0010(3) -0.0046(3) 0.0031(3)
Co2 0.0283(7) 0.0169(6) 0.0171(6) 0.000 0.0002(4) 0.000
C3 0.051(4) 0.023(3) 0.023(3) -0.002(3) 0.004(3) 0.010(3)
C2 0.062(5) 0.030(4) 0.038(4) -0.002(3) 0.003(3) 0.012(3)
C1 0.061(5) 0.035(4) 0.032(4) -0.010(3) 0.003(4) 0.002(4)
C5 0.079(6) 0.050(5) 0.044(5) -0.012(4) -0.014(4) 0.035(4)
C4 0.082(6) 0.045(5) 0.041(5) -0.014(4) -0.012(4) 0.023(4)
C6 0.040(4) 0.021(3) 0.025(3) 0.002(3) 0.006(3) 0.006(3)
C9 0.031(5) 0.028(4) 0.022(4) 0.000 -0.003(4) 0.000
C8 0.038(4) 0.024(4) 0.078(6) -0.001(4) -0.010(4) -0.004(3)
C7 0.031(4) 0.022(3) 0.080(6) 0.003(3) -0.003(4) 0.006(3)
C10 0.036(4) 0.021(4) 0.123(7) 0.000 -0.029(5) 0.000
C13 0.042(5) 0.023(5) 0.024(5) 0.000 -0.005(4) 0.000
C12 0.065(10) 0.036(8) 0.023(7) 0.006(6) 0.015(7) 0.025(7)
C12' 0.038(7) 0.024(6) 0.023(6) 0.000(5) -0.009(5) -0.002(5)
C11 0.058(10) 0.044(9) 0.023(7) 0.005(6) -0.001(6) 0.024(7)
C11' 0.043(8) 0.029(7) 0.020(6) 0.002(5) -0.002(5) -0.010(6)
N1 0.047(3) 0.024(3) 0.031(3) -0.002(2) 0.005(3) 0.010(3)
N2 0.025(3) 0.019(3) 0.020(4) 0.000 0.004(3) 0.000
N3 0.036(4) 0.024(4) 0.020(4) 0.000 -0.001(3) 0.000
O1 0.026(3) 0.015(3) 0.014(3) 0.000 -0.001(2) 0.000
O2 0.042(3) 0.021(2) 0.023(2) -0.0014(18) 0.0001(19) 0.0091(19)
O3 0.066(3) 0.033(3) 0.022(3) -0.0042(19) -0.007(2) 0.022(2)
O4 0.044(3) 0.030(3) 0.149(6) -0.009(3) -0.038(3) 0.002(2)
O5 0.189(9) 0.025(3) 0.019(3) -0.001(2) 0.009(4) 0.029(4)
O1W 0.035(4) 0.095(7) 0.036(4) 0.000 0.004(3) 0.000
O6 0.053(3) 0.060(4) 0.121(6) 0.025(4) 0.004(3) -0.008(3)
C15 0.082(4) 0.098(5) 0.149(6) 0.020(5) 0.007(4) -0.005(4)
C16 0.101(5) 0.118(6) 0.169(7) 0.019(6) 0.012(5) -0.002(5)
C17 0.146(9) 0.155(9) 0.204(10) 0.017(9) 0.009(9) -0.004(8)
N4 0.200(18) 0.089(12) 0.142(16) -0.020(12) 0.029(15) -0.066(13)
O8 0.187(18) 0.062(12) 0.115(17) -0.027(12) 0.026(15) -0.067(13)
O9 0.21(3) 0.12(2) 0.17(2) -0.01(2) 0.06(2) -0.06(2)
O10 0.23(3) 0.14(2) 0.17(2) -0.01(2) 0.01(2) -0.07(2)
N4' 0.197(17) 0.077(11) 0.138(15) -0.024(10) 0.025(14) -0.063(12)
O8' 0.187(18) 0.059(11) 0.111(17) -0.031(11) 0.023(15) -0.073(13)
O9' 0.199(19) 0.083(14) 0.155(18) -0.026(13) 0.027(17) -0.060(15)
O10' 0.201(19) 0.075(13) 0.136(17) -0.028(13) 0.022(16) -0.060(14)
C14 0.041(5) 0.029(5) 0.025(5) 0.000 0.000(4) 0.000

loop_
_atom_type_symbol
_atom_type_description
_atom_type_scat_dispersion_real
_atom_type_scat_dispersion_imag
_atom_type_scat_source
C C 0.0033 0.0016 'International Tables Vol C Tables 4.2.6.8 and 6.1.1.4'
H H 0.0000 0.0000 'International Tables Vol C Tables 4.2.6.8 and 6.1.1.4'
N N 0.0061 0.0033 'International Tables Vol C Tables 4.2.6.8 and 6.1.1.4'
O O 0.0106 0.0060 'International Tables Vol C Tables 4.2.6.8 and 6.1.1.4'
Co Co 0.3494 0.9721 'International Tables Vol C Tables 4.2.6.8 and 6.1.1.4'

loop_
_geom_angle_atom_site_label_1
_geom_angle_atom_site_label_2
_geom_angle_atom_site_label_3
_geom_angle
_geom_angle_site_symmetry_1
_geom_angle_site_symmetry_3
O3 Co1 O5 168.0(2) . .
O3 Co1 O4 86.7(3) . .
O5 Co1 O4 94.1(4) . .
O3 Co1 O1 96.79(19) . .
O5 Co1 O1 95.0(2) . .
O4 Co1 O1 95.6(2) . .
O3 Co1 O6 91.1(3) . .
O5 Co1 O6 87.0(3) . .
O4 Co1 O6 174.3(3) . .
O1 Co1 O6 89.9(2) . .
O3 Co1 N1 83.5(2) . 2_665
O5 Co1 N1 84.6(2) . 2_665
O4 Co1 N1 85.5(2) . 2_665
O1 Co1 N1 178.9(2) . 2_665
O6 Co1 N1 89.0(3) . 2_665
O2 Co2 O2 166.2(2) . 7_575
O2 Co2 O1 96.77(12) . .
O2 Co2 O1 96.77(12) 7_575 .
O2 Co2 N2 91.43(13) . 6_557
O2 Co2 N2 91.43(13) 7_575 6_557
O1 Co2 N2 89.7(2) . 6_557
O2 Co2 O1W 89.00(13) . .
O2 Co2 O1W 89.00(13) 7_575 .
O1 Co2 O1W 86.7(3) . .
N2 Co2 O1W 176.4(3) 6_557 .
O2 Co2 N3 83.21(12) . 1_554
O2 Co2 N3 83.21(12) 7_575 1_554
O1 Co2 N3 179.2(3) . 1_554
N2 Co2 N3 91.1(3) 6_557 1_554
O1W Co2 N3 92.5(3) . 1_554
C4 C3 C2 117.6(6) . .
C4 C3 C6 120.2(7) . .
C2 C3 C6 122.2(6) . .
C1 C2 C3 119.0(7) . .
N1 C1 C2 123.0(7) . .
N1 C5 C4 123.3(8) . .
C5 C4 C3 119.4(8) . .
O3 C6 O2 126.2(6) . .
O3 C6 C3 116.0(6) . .
O2 C6 C3 117.8(6) . .
C8 C9 C8 117.5(9) . 7_575
C8 C9 C10 121.3(4) . .
C8 C9 C10 121.3(4) 7_575 .
C9 C8 C7 119.7(7) . .
N2 C7 C8 123.1(6) . .
O4 C10 O4 125.3(11) . 7_575
O4 C10 C9 117.3(5) . .
O4 C10 C9 117.3(5) 7_575 .
C12 C13 C12 89.5(16) . 7_575
C12 C13 C12' 57.0(9) . .
C12 C13 C12' 117.5(10) 7_575 .
C12 C13 C12' 117.5(10) . 7_575
C12 C13 C12' 57.0(9) 7_575 7_575
C12' C13 C12' 91.3(12) . 7_575
C12 C13 C14 120.8(8) . .
C12 C13 C14 120.8(8) 7_575 .
C12' C13 C14 121.6(7) . .
C12' C13 C14 121.6(7) 7_575 .
C11 C12 C13 120.4(13) . .
C11 C12 C12 88.4(10) . 7_575
C13 C12 C12 45.3(8) . 7_575
C11' C12' C13 118.6(11) . .
C11' C12' C12' 87.7(8) . 7_575
C13 C12' C12' 44.3(6) . 7_575
N3 C11 C12 123.6(13) . .
N3 C11 C11 45.9(8) . 7_575
C12 C11 C11 91.6(10) . 7_575
N3 C11' C12' 123.4(12) . .
N3 C11' C11' 45.7(6) . 7_575
C12' C11' C11' 92.3(8) . 7_575
C5 N1 C1 117.6(6) . .
C5 N1 Co1 120.9(5) . 2_664
C1 N1 Co1 121.4(5) . 2_664
C7 N2 C7 116.9(8) . 7_575
C7 N2 Co2 121.1(4) . 6_657
C7 N2 Co2 121.1(4) 7_575 6_657
C11 N3 C11 88.1(15) . 7_575
C11 N3 C11' 58.3(10) . .
C11 N3 C11' 116.5(10) 7_575 .
C11 N3 C11' 116.5(10) . 7_575
C11 N3 C11' 58.3(10) 7_575 7_575
C11' N3 C11' 88.6(12) . 7_575
C11 N3 Co2 122.2(7) . 1_556
C11 N3 Co2 122.2(7) 7_575 1_556
C11' N3 Co2 121.3(6) . 1_556
C11' N3 Co2 121.3(6) 7_575 1_556
Co1 O1 Co1 110.3(2) . 7_575
Co1 O1 Co2 118.64(16) . .
Co1 O1 Co2 118.64(16) 7_575 .
C6 O2 Co2 125.9(4) . .
C6 O3 Co1 131.4(5) . .
C10 O4 Co1 135.3(6) . .
C14 O5 Co1 133.1(6) . .
C15 O6 Co1 120.8(8) . .
O6 C15 C16 112.1(10) . .
C15 C16 C17 100.9(12) . .
O8 N4 O9 120.5(13) . .
O8 N4 O10 119.4(13) . .
O9 N4 O10 120.0(13) . .
O8' N4' O10' 120.5(13) . .
O8' N4' O9' 120.3(13) . .
O10' N4' O9' 119.1(13) . .
O8' N4' O9' 160(4) . 5_666
O10' N4' O9' 61(2) . 5_666
O9' N4' O9' 61(2) . 5_666
N4' O9' O10' 158(4) . 5_666
N4' O9' O9' 74(2) . 5_666
O10' O9' O9' 89(3) 5_666 5_666
N4' O9' N4' 119(2) . 5_666
O10' O9' N4' 45.1(15) 5_666 5_666
O9' O9' N4' 45.0(16) 5_666 5_666
N4' O10' O9' 74(2) . 5_666
O5 C14 O5 126.5(9) . 7_575
O5 C14 C13 116.7(5) . .
O5 C14 C13 116.7(5) 7_575 .

loop_
_geom_bond_atom_site_label_1
_geom_bond_atom_site_label_2
_geom_bond_distance
_geom_bond_site_symmetry_2
Co1 O3 2.049(5) .
Co1 O5 2.053(5) .
Co1 O4 2.062(6) .
Co1 O1 2.093(3) .
Co1 O6 2.154(7) .
Co1 N1 2.179(5) 2_665
Co2 O2 2.077(4) .
Co2 O2 2.077(4) 7_575
Co2 O1 2.108(6) .
Co2 N2 2.139(7) 6_557
Co2 O1W 2.151(8) .
Co2 N3 2.195(8) 1_554
C3 C4 1.390(11) .
C3 C2 1.394(11) .
C3 C6 1.512(9) .
C2 C1 1.378(10) .
C1 N1 1.350(10) .
C5 N1 1.320(11) .
C5 C4 1.382(12) .
C6 O3 1.249(8) .
C6 O2 1.253(8) .
C9 C8 1.368(9) .
C9 C8 1.368(9) 7_575
C9 C10 1.505(14) .
C8 C7 1.379(11) .
C7 N2 1.330(8) .
C10 O4 1.208(8) .
C10 O4 1.208(8) 7_575
C13 C12 1.375(16) .
C13 C12 1.375(16) 7_575
C13 C12' 1.394(15) .
C13 C12' 1.394(15) 7_575
C13 C14 1.522(13) .
C12 C11 1.36(2) .
C12 C12 1.94(3) 7_575
C12' C11' 1.382(18) .
C12' C12' 2.00(3) 7_575
C11 N3 1.338(16) .
C11 C11 1.86(3) 7_575
C11' N3 1.350(14) .
C11' C11' 1.89(3) 7_575
N1 Co1 2.179(5) 2_664
N2 C7 1.330(8) 7_575
N2 Co2 2.139(7) 6_657
N3 C11 1.338(16) 7_575
N3 C11' 1.350(14) 7_575
N3 Co2 2.195(8) 1_556
O1 Co1 2.093(3) 7_575
O5 C14 1.218(7) .
O6 C15 1.414(9) .
C15 C16 1.523(10) .
C16 C17 1.551(10) .
N4 O8 1.219(9) .
N4 O9 1.220(9) .
N4 O10 1.223(9) .
N4' O8' 1.214(9) .
N4' O10' 1.216(9) .
N4' O9' 1.219(9) .
N4' O9' 1.65(5) 5_666
O9' O10' 1.50(5) 5_666
O9' O9' 1.51(6) 5_666
O9' N4' 1.65(5) 5_666
O10' O9' 1.50(5) 5_666
C14 O5 1.218(7) 7_575
